data_7103664
loop_
_publ_author_name
'Alvarez-Bercedo, Paula'
'Bond, Andrew D.'
'Haigh, Robert'
'Hopkins, Alexander D.'
'Lawson, Gavin T.'
'McPartlin, Mary'
'Moncrieff, David'
'Gonzalez Mosquera, Marta E.'
'Rawson, Jeremy M.'
'Woods, Anthony D.'
'Wright, Dominic S.'

_publ_section_title
;
 Synthesis and structure of [{Sn(\m--PCy)}3(Na&#x00B7;PMDETA)2],
 containing an electron-deficient [{Sn(\m--PCy)}3]2- dianion
;
_journal_coden_ASTM CHCOFS
_journal_issue 11
_journal_name_full
;
 Chemical Communications (Cambridge, United Kingdom)
;
_journal_page_first 1288
_journal_page_last 1289
_journal_paper_doi 10.1039/b300522d
_journal_year 2003
_chemical_formula_sum 'C50 H95 N6 Na2 P3 Sn3'
_chemical_formula_weight 1275.28
_space_group_IT_number 14
_symmetry_cell_setting monoclinic
_symmetry_space_group_name_Hall '-P 2ybc'
_symmetry_space_group_name_H-M 'P 1 21/c 1'
_atom_sites_solution_hydrogens geom
_atom_sites_solution_primary direct
_atom_sites_solution_secondary difmap
_audit_creation_method SHELXL-97
_cell_angle_alpha 90.00
_cell_angle_beta 109.7610(10)
_cell_angle_gamma 90.00
_cell_formula_units_Z 4
_cell_length_a 19.3877(2)
_cell_length_b 13.2005(2)
_cell_length_c 26.5244(4)
_cell_measurement_reflns_used 52478
_cell_measurement_temperature 180(2)
_cell_measurement_theta_max 27.4
_cell_measurement_theta_min 1.00
_cell_volume 6388.56(15)
_computing_cell_refinement 'HKL Scalepack (Otwinowski & Minor 1997)'
_computing_data_collection 'Collect (Nonius B.V. 1998)'
_computing_data_reduction
;
HKL Denzo and Scalepack (Otwinowski & Minor 1997)
;
_computing_publication_material 'SHELXL-97 (Sheldrick 1997)'
_computing_structure_refinement 'SHELXL-97 (Sheldrick 1997)'
_computing_structure_solution 'SIR-92 (Altomare et al. 1994)'
_diffrn_ambient_temperature 180(2)
_diffrn_detector_area_resol_mean 9
_diffrn_measured_fraction_theta_full 0.990
_diffrn_measured_fraction_theta_max 0.990
_diffrn_measurement_device_type 'Nonius Kappa CCD'
_diffrn_measurement_method 'Thin slice \w and \f scans'
_diffrn_radiation_monochromator graphite
_diffrn_radiation_source 'fine-focus sealed tube'
_diffrn_radiation_type MoK\a
_diffrn_radiation_wavelength 0.71069
_diffrn_reflns_av_R_equivalents 0.0396
_diffrn_reflns_av_sigmaI/netI 0.0440
_diffrn_reflns_limit_h_max 25
_diffrn_reflns_limit_h_min -25
_diffrn_reflns_limit_k_max 17
_diffrn_reflns_limit_k_min -14
_diffrn_reflns_limit_l_max 34
_diffrn_reflns_limit_l_min -34
_diffrn_reflns_number 38602
_diffrn_reflns_theta_full 27.50
_diffrn_reflns_theta_max 27.50
_diffrn_reflns_theta_min 3.61
_exptl_absorpt_coefficient_mu 1.286
_exptl_absorpt_correction_T_max 0.845
_exptl_absorpt_correction_T_min 0.733
_exptl_absorpt_correction_type multi-scan
_exptl_absorpt_process_details
;
multi-scan from symmetry-related measurements 
Sortav (Blessing 1995)
;
_exptl_crystal_colour orange
_exptl_crystal_density_diffrn 1.326
_exptl_crystal_density_method 'not measured'
_exptl_crystal_description block
_exptl_crystal_F_000 2616
_exptl_crystal_size_max 0.30
_exptl_crystal_size_mid 0.28
_exptl_crystal_size_min 0.18
_refine_diff_density_max 0.942
_refine_diff_density_min -0.677
_refine_diff_density_rms 0.076
_refine_ls_extinction_method none
_refine_ls_goodness_of_fit_ref 1.015
_refine_ls_hydrogen_treatment mixed
_refine_ls_matrix_type full
_refine_ls_number_parameters 737
_refine_ls_number_reflns 14519
_refine_ls_number_restraints 150
_refine_ls_restrained_S_all 1.012
_refine_ls_R_factor_all 0.0527
_refine_ls_R_factor_gt 0.0345
_refine_ls_shift/su_max 0.044
_refine_ls_shift/su_mean 0.001
_refine_ls_structure_factor_coef Fsqd
_refine_ls_weighting_details 'calc w=1/[\s^2^(Fo^2^)+(0.0261P)^2^+5.8762P] where P=(Fo^2^+2Fc^2^)/3'
_refine_ls_weighting_scheme calc
_refine_ls_wR_factor_gt 0.0731
_refine_ls_wR_factor_ref 0.0801
_reflns_number_gt 11290
_reflns_number_total 14519
_reflns_threshold_expression >2sigma(I)
_cod_data_source_file b300522d.txt
_cod_data_source_block mw0226
_cod_original_sg_symbol_H-M P2(1)/c
_cod_database_code 7103664

loop_
_symmetry_equiv_pos_as_xyz
'x, y, z'
'-x, y+1/2, -z+1/2'
'-x, -y, -z'
'x, -y-1/2, z-1/2'

loop_
_atom_site_label
_atom_site_type_symbol
_atom_site_fract_x
_atom_site_fract_y
_atom_site_fract_z
_atom_site_U_iso_or_equiv
_atom_site_adp_type
_atom_site_occupancy
_atom_site_symmetry_multiplicity
_atom_site_calc_flag
_atom_site_refinement_flags
_atom_site_disorder_assembly
_atom_site_disorder_group
Sn1 Sn 0.169330(11) 0.176979(15) 0.362821(8) 0.03310(6) Uani 1 1 d . A .
Sn2 Sn 0.224035(12) -0.051580(15) 0.382670(8) 0.03532(6) Uani 1 1 d . A .
Sn3 Sn 0.173571(11) 0.059740(15) 0.469353(8) 0.03392(6) Uani 1 1 d . A .
P1 P 0.28342(4) 0.09834(6) 0.35062(3) 0.03595(17) Uani 1 1 d . . .
P2 P 0.29525(4) -0.03413(5) 0.48313(3) 0.03375(17) Uani 1 1 d . . .
P3 P 0.22863(4) 0.23421(6) 0.46005(3) 0.03375(17) Uani 1 1 d . . .
Na1 Na 0.36678(6) 0.15405(8) 0.53184(5) 0.0372(3) Uani 1 1 d . . .
Na2 Na 0.03488(7) 0.02418(12) 0.35204(6) 0.0584(4) Uani 1 1 d . . .
N1 N 0.44837(15) 0.2904(2) 0.52011(12) 0.0481(7) Uani 1 1 d . . .
N2 N 0.49385(14) 0.1081(2) 0.58923(10) 0.0415(6) Uani 1 1 d . . .
N3 N 0.36570(14) 0.1604(2) 0.62460(11) 0.0455(7) Uani 1 1 d . . .
C10 C 0.24056(17) 0.0657(2) 0.27696(12) 0.0374(7) Uani 1 1 d . . .
H10 H 0.1886 0.0449 0.2702 0.045 Uiso 1 1 calc R . .
C15 C 0.24025(19) 0.1562(2) 0.24076(13) 0.0449(8) Uani 1 1 d . . .
H15A H 0.2119 0.2124 0.2490 0.054 Uiso 1 1 calc R . .
H15B H 0.2912 0.1800 0.2482 0.054 Uiso 1 1 calc R . .
C16 C 0.2066(2) 0.1287(3) 0.18154(13) 0.0541(9) Uani 1 1 d . . .
H16A H 0.1540 0.1129 0.1731 0.065 Uiso 1 1 calc R . .
H16B H 0.2104 0.1874 0.1594 0.065 Uiso 1 1 calc R . .
C17 C 0.2450(2) 0.0378(3) 0.16739(14) 0.0584(10) Uani 1 1 d . . .
H17A H 0.2193 0.0184 0.1296 0.070 Uiso 1 1 calc R . .
H17B H 0.2959 0.0566 0.1711 0.070 Uiso 1 1 calc R . .
C18 C 0.2460(2) -0.0518(3) 0.20346(14) 0.0566(10) Uani 1 1 d . . .
H18A H 0.2742 -0.1080 0.1950 0.068 Uiso 1 1 calc R . .
H18B H 0.1953 -0.0757 0.1966 0.068 Uiso 1 1 calc R . .
C19 C 0.2805(2) -0.0232(3) 0.26205(13) 0.0486(8) Uani 1 1 d . . .
H19A H 0.3325 -0.0047 0.2694 0.058 Uiso 1 1 calc R . .
H19B H 0.2791 -0.0824 0.2846 0.058 Uiso 1 1 calc R . .
C20 C 0.27150(16) -0.1624(2) 0.50444(12) 0.0356(7) Uani 1 1 d . . .
H20 H 0.2194 -0.1777 0.4826 0.043 Uiso 1 1 calc R . .
C25 C 0.2782(2) -0.1655(3) 0.56305(14) 0.0531(9) Uani 1 1 d . . .
H25A H 0.2441 -0.1156 0.5696 0.064 Uiso 1 1 calc R . .
H25B H 0.3287 -0.1461 0.5853 0.064 Uiso 1 1 calc R . .
C26 C 0.2611(3) -0.2706(3) 0.57981(17) 0.0689(12) Uani 1 1 d . . .
H26A H 0.2689 -0.2706 0.6187 0.083 Uiso 1 1 calc R . .
H26B H 0.2090 -0.2869 0.5605 0.083 Uiso 1 1 calc R . .
C27 C 0.3094(2) -0.3515(3) 0.56774(18) 0.0719(13) Uani 1 1 d . . .
H27A H 0.3611 -0.3398 0.5901 0.086 Uiso 1 1 calc R . .
H27B H 0.2947 -0.4191 0.5768 0.086 Uiso 1 1 calc R . .
C28 C 0.3023(2) -0.3490(2) 0.50940(18) 0.0650(11) Uani 1 1 d . . .
H28A H 0.2517 -0.3681 0.4873 0.078 Uiso 1 1 calc R . .
H28B H 0.3363 -0.3991 0.5028 0.078 Uiso 1 1 calc R . .
C29 C 0.31969(19) -0.2438(2) 0.49284(15) 0.0478(8) Uani 1 1 d . . .
H29A H 0.3718 -0.2277 0.5124 0.057 Uiso 1 1 calc R . .
H29B H 0.3124 -0.2440 0.4541 0.057 Uiso 1 1 calc R . .
C30 C 0.15302(16) 0.3181(2) 0.46620(12) 0.0351(6) Uani 1 1 d . . .
H30 H 0.1049 0.2874 0.4446 0.042 Uiso 1 1 calc R . .
C35 C 0.15578(19) 0.3262(2) 0.52436(13) 0.0459(8) Uani 1 1 d . . .
H35A H 0.2046 0.3513 0.5468 0.055 Uiso 1 1 calc R . .
H35B H 0.1488 0.2581 0.5375 0.055 Uiso 1 1 calc R . .
C36 C 0.0967(2) 0.3977(3) 0.53002(16) 0.0570(10) Uani 1 1 d . . .
H36A H 0.0477 0.3691 0.5106 0.068 Uiso 1 1 calc R . .
H36B H 0.1018 0.4038 0.5683 0.068 Uiso 1 1 calc R . .
C37 C 0.1031(2) 0.5016(3) 0.50773(17) 0.0640(11) Uani 1 1 d . . .
H37A H 0.0632 0.5456 0.5105 0.077 Uiso 1 1 calc R . .
H37B H 0.1504 0.5327 0.5293 0.077 Uiso 1 1 calc R . .
C38 C 0.0989(2) 0.4954(3) 0.45033(18) 0.0654(11) Uani 1 1 d . . .
H38A H 0.1059 0.5638 0.4375 0.078 Uiso 1 1 calc R . .
H38B H 0.0497 0.4709 0.4282 0.078 Uiso 1 1 calc R . .
C39 C 0.1577(2) 0.4234(2) 0.44384(15) 0.0498(9) Uani 1 1 d . . .
H39A H 0.1516 0.4176 0.4054 0.060 Uiso 1 1 calc R . .
H39B H 0.2068 0.4523 0.4626 0.060 Uiso 1 1 calc R . .
C11 C 0.52000(19) 0.2813(3) 0.56266(15) 0.0532(9) Uani 1 1 d . . .
H11A H 0.5170 0.3122 0.5959 0.064 Uiso 1 1 calc R . .
H11B H 0.5568 0.3198 0.5521 0.064 Uiso 1 1 calc R . .
C12 C 0.54555(17) 0.1724(3) 0.57412(15) 0.0486(8) Uani 1 1 d . . .
H12A H 0.5529 0.1435 0.5419 0.058 Uiso 1 1 calc R . .
H12B H 0.5935 0.1716 0.6035 0.058 Uiso 1 1 calc R . .
C13 C 0.49859(18) 0.1258(3) 0.64503(13) 0.0522(9) Uani 1 1 d . . .
H13A H 0.5096 0.1982 0.6539 0.063 Uiso 1 1 calc R . .
H13B H 0.5395 0.0853 0.6691 0.063 Uiso 1 1 calc R . .
C14 C 0.42863(19) 0.0980(3) 0.65494(14) 0.0527(9) Uani 1 1 d . . .
H14A H 0.4171 0.0260 0.6452 0.063 Uiso 1 1 calc R . .
H14B H 0.4365 0.1052 0.6937 0.063 Uiso 1 1 calc R . .
C111 C 0.4534(2) 0.2688(3) 0.46729(16) 0.0676(11) Uani 1 1 d . . .
H11C H 0.4872 0.3170 0.4598 0.101 Uiso 1 1 calc R . .
H11D H 0.4048 0.2754 0.4399 0.101 Uiso 1 1 calc R . .
H11E H 0.4716 0.1997 0.4668 0.101 Uiso 1 1 calc R . .
C112 C 0.4180(2) 0.3920(3) 0.51955(19) 0.0698(12) Uani 1 1 d . . .
H11F H 0.4139 0.4067 0.5546 0.105 Uiso 1 1 calc R . .
H11G H 0.3694 0.3956 0.4919 0.105 Uiso 1 1 calc R . .
H11H H 0.4505 0.4419 0.5117 0.105 Uiso 1 1 calc R . .
C113 C 0.50764(19) 0.0008(3) 0.58130(15) 0.0536(9) Uani 1 1 d . . .
H11I H 0.5017 -0.0109 0.5436 0.080 Uiso 1 1 calc R . .
H11J H 0.4727 -0.0414 0.5913 0.080 Uiso 1 1 calc R . .
H11K H 0.5577 -0.0169 0.6037 0.080 Uiso 1 1 calc R . .
C114 C 0.3727(2) 0.2636(3) 0.64500(17) 0.0681(11) Uani 1 1 d . . .
H11L H 0.3306 0.3037 0.6233 0.102 Uiso 1 1 calc R . .
H11M H 0.4179 0.2937 0.6432 0.102 Uiso 1 1 calc R . .
H11N H 0.3742 0.2628 0.6823 0.102 Uiso 1 1 calc R . .
C115 C 0.2976(2) 0.1174(3) 0.62704(16) 0.0625(10) Uani 1 1 d . . .
H11O H 0.2992 0.1157 0.6644 0.094 Uiso 1 1 calc R . .
H11P H 0.2916 0.0484 0.6126 0.094 Uiso 1 1 calc R . .
H11Q H 0.2562 0.1593 0.6058 0.094 Uiso 1 1 calc R . .
N4 N -0.0292(12) -0.022(3) 0.2550(13) 0.075(7) Uani 0.428(7) 1 d P A 1
N5 N -0.0305(3) -0.1259(4) 0.3632(2) 0.1028(17) Uani 0.428(7) 1 d P A 1
N6 N -0.0669(2) 0.0899(4) 0.38176(18) 0.0864(15) Uani 0.428(7) 1 d P A 1
C21 C -0.0801(10) -0.0947(18) 0.2543(8) 0.113(7) Uani 0.428(7) 1 d P A 1
H21A H -0.0867 -0.1386 0.2227 0.136 Uiso 0.428(7) 1 calc PR A 1
H21B H -0.1274 -0.0602 0.2488 0.136 Uiso 0.428(7) 1 calc PR A 1
C22 C -0.0622(5) -0.1704(6) 0.3090(4) 0.150(3) Uani 0.428(7) 1 d P A 1
H22A H -0.1087 -0.2039 0.3070 0.180 Uiso 0.428(7) 1 calc PR A 1
H22B H -0.0284 -0.2243 0.3057 0.180 Uiso 0.428(7) 1 calc PR A 1
C23 C -0.0868(5) -0.0949(7) 0.3843(5) 0.153(4) Uani 0.428(7) 1 d P A 1
H23A H -0.1343 -0.0972 0.3545 0.184 Uiso 0.428(7) 1 calc PR A 1
H23B H -0.0891 -0.1464 0.4108 0.184 Uiso 0.428(7) 1 calc PR A 1
C24 C -0.0817(11) -0.011(2) 0.4058(8) 0.113(6) Uani 0.428(7) 1 d P A 1
H24A H -0.0426 -0.0175 0.4411 0.135 Uiso 0.428(7) 1 calc PR A 1
H24B H -0.1280 -0.0010 0.4132 0.135 Uiso 0.428(7) 1 calc PR A 1
C211 C -0.0609(15) 0.0577(19) 0.2185(9) 0.143(8) Uani 0.428(7) 1 d P A 1
H21C H -0.0944 0.0293 0.1851 0.215 Uiso 0.428(7) 1 calc PR A 1
H21D H -0.0220 0.0958 0.2110 0.215 Uiso 0.428(7) 1 calc PR A 1
H21E H -0.0880 0.1031 0.2343 0.215 Uiso 0.428(7) 1 calc PR A 1
C212 C 0.0326(15) -0.036(3) 0.2351(7) 0.130(13) Uani 0.428(7) 1 d P A 1
H21F H 0.0199 -0.0876 0.2069 0.195 Uiso 0.428(7) 1 calc PR A 1
H21G H 0.0761 -0.0573 0.2646 0.195 Uiso 0.428(7) 1 calc PR A 1
H21H H 0.0428 0.0284 0.2204 0.195 Uiso 0.428(7) 1 calc PR A 1
C213 C 0.0195(5) -0.1961(5) 0.3994(4) 0.146(3) Uani 0.428(7) 1 d P A 1
H21I H 0.0315 -0.1717 0.4362 0.219 Uiso 0.428(7) 1 calc PR A 1
H21J H 0.0644 -0.2011 0.3904 0.219 Uiso 0.428(7) 1 calc PR A 1
H21K H -0.0037 -0.2629 0.3960 0.219 Uiso 0.428(7) 1 calc PR A 1
C214 C -0.0373(10) 0.1232(18) 0.4394(8) 0.071(4) Uani 0.428(7) 1 d P A 1
H21L H -0.0775 0.1486 0.4504 0.106 Uiso 0.428(7) 1 calc PR A 1
H21M H -0.0011 0.1771 0.4433 0.106 Uiso 0.428(7) 1 calc PR A 1
H21N H -0.0139 0.0655 0.4620 0.106 Uiso 0.428(7) 1 calc PR A 1
C215 C -0.1303(14) 0.124(3) 0.3453(11) 0.157(15) Uani 0.428(7) 1 d P A 1
H21O H -0.1716 0.1064 0.3570 0.235 Uiso 0.428(7) 1 calc PR A 1
H21P H -0.1372 0.0936 0.3104 0.235 Uiso 0.428(7) 1 calc PR A 1
H21Q H -0.1279 0.1983 0.3424 0.235 Uiso 0.428(7) 1 calc PR A 1
N4' N -0.0105(12) -0.052(2) 0.2624(11) 0.094(7) Uani 0.572(7) 1 d P A 2
N5' N -0.0305(3) -0.1259(4) 0.3632(2) 0.1028(17) Uani 0.57 1 d P A 2
N6' N -0.0669(2) 0.0899(4) 0.38176(18) 0.0864(15) Uani 0.57 1 d P A 2
C21' C -0.0248(9) -0.1564(12) 0.2758(6) 0.120(5) Uani 0.572(7) 1 d P A 2
H21R H -0.0515 -0.1917 0.2418 0.143 Uiso 0.572(7) 1 calc PR A 2
H21S H 0.0231 -0.1908 0.2914 0.143 Uiso 0.572(7) 1 calc PR A 2
C22' C -0.0622(5) -0.1704(6) 0.3090(4) 0.150(3) Uani 0.57 1 d P A 2
H22C H -0.0678 -0.2442 0.3129 0.180 Uiso 0.572(7) 1 calc PR A 2
H22D H -0.1119 -0.1419 0.2920 0.180 Uiso 0.572(7) 1 calc PR A 2
C23' C -0.0868(5) -0.0949(7) 0.3843(5) 0.153(4) Uani 0.57 1 d P A 2
H23C H -0.0664 -0.1018 0.4237 0.184 Uiso 0.572(7) 1 calc PR A 2
H23D H -0.1275 -0.1442 0.3714 0.184 Uiso 0.572(7) 1 calc PR A 2
C24' C -0.1184(6) 0.0065(11) 0.3724(6) 0.099(4) Uani 0.572(7) 1 d P A 2
H24C H -0.1502 0.0083 0.3343 0.119 Uiso 0.572(7) 1 calc PR A 2
H24D H -0.1501 0.0180 0.3943 0.119 Uiso 0.572(7) 1 calc PR A 2
C221 C -0.0824(9) -0.0077(19) 0.2272(6) 0.144(8) Uani 0.572(7) 1 d P A 2
H22E H -0.1006 -0.0462 0.1937 0.215 Uiso 0.572(7) 1 calc PR A 2
H22F H -0.0750 0.0631 0.2193 0.215 Uiso 0.572(7) 1 calc PR A 2
H22G H -0.1182 -0.0111 0.2458 0.215 Uiso 0.572(7) 1 calc PR A 2
C222 C 0.0398(17) -0.068(3) 0.2354(10) 0.182(13) Uani 0.572(7) 1 d P A 2
H22H H 0.0760 -0.1189 0.2548 0.274 Uiso 0.572(7) 1 calc PR A 2
H22I H 0.0648 -0.0044 0.2338 0.274 Uiso 0.572(7) 1 calc PR A 2
H22J H 0.0137 -0.0923 0.1990 0.274 Uiso 0.572(7) 1 calc PR A 2
C223 C 0.0195(5) -0.1961(5) 0.3994(4) 0.146(3) Uani 0.57 1 d P A 2
H22K H 0.0545 -0.1584 0.4288 0.219 Uiso 0.572(7) 1 calc PR A 2
H22L H 0.0460 -0.2342 0.3800 0.219 Uiso 0.572(7) 1 calc PR A 2
H22M H -0.0082 -0.2432 0.4138 0.219 Uiso 0.572(7) 1 calc PR A 2
C224 C -0.0464(11) 0.1583(18) 0.4259(10) 0.168(12) Uani 0.572(7) 1 d P A 2
H22N H -0.0891 0.1728 0.4366 0.252 Uiso 0.572(7) 1 calc PR A 2
H22O H -0.0283 0.2215 0.4155 0.252 Uiso 0.572(7) 1 calc PR A 2
H22P H -0.0077 0.1277 0.4561 0.252 Uiso 0.572(7) 1 calc PR A 2
C225 C -0.1050(12) 0.174(2) 0.3421(11) 0.172(11) Uani 0.572(7) 1 d P A 2
H22Q H -0.1101 0.1530 0.3056 0.258 Uiso 0.572(7) 1 calc PR A 2
H22R H -0.0756 0.2362 0.3511 0.258 Uiso 0.572(7) 1 calc PR A 2
H22S H -0.1536 0.1870 0.3444 0.258 Uiso 0.572(7) 1 calc PR A 2
C1T C 0.2938(3) -0.0267(5) 0.7678(3) 0.109(2) Uani 1 1 d . . .
H1T H 0.2988 -0.0435 0.7344 0.131 Uiso 1 1 calc R . .
C2T C 0.2948(4) 0.0653(7) 0.7801(4) 0.138(3) Uani 1 1 d . . .
H2T H 0.2986 0.1168 0.7561 0.165 Uiso 1 1 calc R . .
C3T C 0.2901(4) 0.0897(8) 0.8309(4) 0.145(3) Uani 1 1 d . . .
H3T H 0.2920 0.1595 0.8400 0.175 Uiso 1 1 calc R . .
C4T C 0.2835(4) 0.0268(11) 0.8656(3) 0.160(4) Uani 1 1 d . . .
H4T H 0.2813 0.0467 0.8994 0.192 Uiso 1 1 calc R . .
C5T C 0.2795(3) -0.0792(7) 0.8481(3) 0.120(2) Uani 1 1 d . . .
H5T H 0.2724 -0.1309 0.8707 0.144 Uiso 1 1 calc R . .
C6T C 0.2858(3) -0.1051(5) 0.8001(4) 0.128(3) Uani 1 1 d . . .
C7T C 0.2812(4) -0.1999(5) 0.7822(5) 0.225(6) Uani 1 1 d . . .
H7T1 H 0.3262 -0.2365 0.8019 0.338 Uiso 1 1 calc R . .
H7T2 H 0.2747 -0.1995 0.7440 0.338 Uiso 1 1 calc R . .
H7T3 H 0.2392 -0.2336 0.7877 0.338 Uiso 1 1 calc R . .
C1S C 0.4725(8) 0.1787(11) 0.8293(7) 0.085(4) Uani 0.545(13) 1 d PD B 1
H1S H 0.4477 0.1379 0.8473 0.102 Uiso 0.545(13) 1 calc PR B 1
C2S C 0.4576(7) 0.2804(12) 0.8224(6) 0.101(7) Uani 0.545(13) 1 d PD B 1
H2S H 0.4230 0.3100 0.8361 0.121 Uiso 0.545(13) 1 calc PR B 1
C3S C 0.4923(13) 0.3396(9) 0.7957(12) 0.110(9) Uani 0.545(13) 1 d PD B 1
H3S H 0.4803 0.4093 0.7897 0.133 Uiso 0.545(13) 1 calc PR B 1
C4S C 0.5447(15) 0.2971(11) 0.7779(12) 0.091(7) Uani 0.545(13) 1 d PD B 1
H4S H 0.5709 0.3379 0.7610 0.110 Uiso 0.545(13) 1 calc PR B 1
C5S C 0.5586(9) 0.1950(9) 0.7849(7) 0.059(3) Uani 0.545(13) 1 d PD B 1
H5S H 0.5939 0.1654 0.7717 0.071 Uiso 0.545(13) 1 calc PR B 1
C6S C 0.5234(8) 0.1359(9) 0.8100(6) 0.079(5) Uani 0.545(13) 1 d PD B 1
C7S C 0.5391(7) 0.0255(7) 0.8172(5) 0.110(6) Uani 0.545(13) 1 d PD B 1
H7S1 H 0.5084 -0.0048 0.8360 0.164 Uiso 0.545(13) 1 calc PR B 1
H7S2 H 0.5909 0.0153 0.8384 0.164 Uiso 0.545(13) 1 calc PR B 1
H7S3 H 0.5283 -0.0067 0.7821 0.164 Uiso 0.545(13) 1 calc PR B 1
C1S' C 0.4637(11) 0.2191(10) 0.8234(10) 0.074(5) Uani 0.455(13) 1 d PDU B 2
H1S' H 0.4260 0.2152 0.8388 0.089 Uiso 0.455(13) 1 calc PR B 2
C2S' C 0.4782(16) 0.3095(12) 0.8035(13) 0.099(8) Uani 0.455(13) 1 d PD B 2
H2S' H 0.4523 0.3689 0.8066 0.119 Uiso 0.455(13) 1 calc PR B 2
C3S' C 0.5302(16) 0.3137(15) 0.7792(13) 0.112(12) Uani 0.455(13) 1 d PD B 2
H3S' H 0.5377 0.3747 0.7628 0.135 Uiso 0.455(13) 1 calc PR B 2
C4S' C 0.5715(12) 0.2296(18) 0.7786(11) 0.109(9) Uani 0.455(13) 1 d PD B 2
H4S' H 0.6104 0.2339 0.7646 0.131 Uiso 0.455(13) 1 calc PR B 2
C5S' C 0.5566(8) 0.1392(12) 0.7984(7) 0.080(5) Uani 0.455(13) 1 d PDU B 2
H5S' H 0.5836 0.0803 0.7961 0.096 Uiso 0.455(13) 1 calc PR B 2
C6S' C 0.5040(11) 0.1332(9) 0.8212(9) 0.070(5) Uani 0.455(13) 1 d PDU B 2
C7S' C 0.4889(8) 0.0381(9) 0.8444(6) 0.108(5) Uani 0.455(13) 1 d PD B 2
H7S4 H 0.4490 0.0488 0.8587 0.161 Uiso 0.455(13) 1 calc PR B 2
H7S5 H 0.5330 0.0163 0.8734 0.161 Uiso 0.455(13) 1 calc PR B 2
H7S6 H 0.4745 -0.0143 0.8166 0.161 Uiso 0.455(13) 1 calc PR B 2

loop_
_atom_site_aniso_label
_atom_site_aniso_U_11
_atom_site_aniso_U_22
_atom_site_aniso_U_33
_atom_site_aniso_U_23
_atom_site_aniso_U_13
_atom_site_aniso_U_12
Sn1 0.03092(11) 0.03533(11) 0.03099(11) 0.00379(8) 0.00777(8) 0.00276(8)
Sn2 0.04074(12) 0.03269(11) 0.03207(11) 0.00094(8) 0.01172(9) 0.00021(8)
Sn3 0.03318(11) 0.03604(11) 0.03265(11) 0.00249(8) 0.01125(9) 0.00119(8)
P1 0.0319(4) 0.0424(4) 0.0339(4) 0.0036(3) 0.0116(3) 0.0009(3)
P2 0.0322(4) 0.0310(4) 0.0349(4) 0.0052(3) 0.0073(3) -0.0002(3)
P3 0.0283(4) 0.0327(4) 0.0366(4) -0.0026(3) 0.0061(3) 0.0022(3)
Na1 0.0275(6) 0.0428(6) 0.0362(6) -0.0029(5) 0.0041(5) -0.0011(5)
Na2 0.0412(8) 0.0831(10) 0.0487(8) -0.0093(7) 0.0123(6) -0.0248(7)
N1 0.0386(15) 0.0430(15) 0.0595(19) 0.0002(14) 0.0126(14) 0.0004(12)
N2 0.0317(14) 0.0524(16) 0.0382(15) -0.0006(12) 0.0091(11) 0.0055(11)
N3 0.0335(14) 0.0612(18) 0.0398(15) -0.0069(13) 0.0098(12) 0.0033(12)
C10 0.0384(17) 0.0432(17) 0.0333(16) 0.0021(13) 0.0158(13) 0.0032(13)
C15 0.053(2) 0.0458(18) 0.0403(18) 0.0109(15) 0.0209(16) 0.0108(15)
C16 0.066(2) 0.060(2) 0.0386(19) 0.0147(17) 0.0209(18) 0.0227(18)
C17 0.069(3) 0.076(3) 0.0365(19) 0.0053(18) 0.0259(18) 0.017(2)
C18 0.078(3) 0.055(2) 0.044(2) -0.0043(17) 0.030(2) 0.0108(19)
C19 0.063(2) 0.0459(18) 0.0402(19) 0.0068(15) 0.0221(17) 0.0141(16)
C20 0.0342(16) 0.0334(15) 0.0374(17) 0.0072(13) 0.0096(13) 0.0022(12)
C25 0.068(2) 0.051(2) 0.043(2) 0.0105(16) 0.0228(18) -0.0014(17)
C26 0.089(3) 0.063(2) 0.062(3) 0.025(2) 0.035(2) -0.003(2)
C27 0.069(3) 0.054(2) 0.088(3) 0.040(2) 0.020(2) 0.0062(19)
C28 0.064(3) 0.0349(18) 0.102(3) 0.017(2) 0.036(2) 0.0102(16)
C29 0.049(2) 0.0369(17) 0.062(2) 0.0115(16) 0.0243(18) 0.0066(14)
C30 0.0308(15) 0.0364(15) 0.0356(16) -0.0013(13) 0.0077(13) 0.0033(12)
C35 0.0458(19) 0.0491(19) 0.0441(19) -0.0015(15) 0.0166(16) 0.0091(15)
C36 0.047(2) 0.067(2) 0.060(2) -0.0116(19) 0.0214(18) 0.0107(17)
C37 0.049(2) 0.056(2) 0.085(3) -0.017(2) 0.020(2) 0.0172(17)
C38 0.062(3) 0.044(2) 0.086(3) 0.008(2) 0.020(2) 0.0221(18)
C39 0.055(2) 0.0374(17) 0.056(2) 0.0040(16) 0.0183(18) 0.0120(15)
C11 0.0381(19) 0.059(2) 0.062(2) -0.0090(18) 0.0166(17) -0.0100(16)
C12 0.0278(16) 0.066(2) 0.049(2) -0.0021(17) 0.0092(15) 0.0021(15)
C13 0.0326(18) 0.076(2) 0.0387(19) -0.0032(17) -0.0004(15) 0.0081(16)
C14 0.045(2) 0.075(2) 0.0351(18) 0.0034(17) 0.0091(15) 0.0078(17)
C111 0.064(3) 0.074(3) 0.059(3) 0.007(2) 0.014(2) 0.008(2)
C112 0.060(3) 0.044(2) 0.105(4) 0.002(2) 0.028(2) 0.0005(18)
C113 0.047(2) 0.055(2) 0.057(2) 0.0070(18) 0.0139(17) 0.0173(16)
C114 0.059(3) 0.074(3) 0.073(3) -0.018(2) 0.024(2) 0.005(2)
C115 0.040(2) 0.091(3) 0.060(2) -0.010(2) 0.0216(18) -0.0040(19)
N4 0.029(10) 0.138(19) 0.052(11) -0.018(10) 0.008(9) -0.026(9)
N5 0.086(3) 0.096(3) 0.137(4) -0.021(3) 0.052(3) -0.047(3)
N6 0.047(2) 0.132(4) 0.080(3) -0.008(3) 0.022(2) -0.002(2)
C21 0.075(10) 0.164(17) 0.101(13) -0.089(12) 0.032(10) -0.053(11)
C22 0.139(7) 0.130(6) 0.166(8) -0.046(6) 0.030(6) -0.087(5)
C23 0.111(6) 0.153(7) 0.238(11) 0.016(8) 0.114(7) -0.043(6)
C24 0.068(11) 0.19(2) 0.095(12) -0.008(13) 0.051(9) -0.034(12)
C211 0.14(2) 0.20(3) 0.070(11) 0.003(14) 0.015(12) -0.020(16)
C212 0.055(10) 0.30(4) 0.029(7) -0.016(12) 0.011(7) -0.026(16)
C213 0.152(7) 0.102(5) 0.196(8) 0.039(5) 0.074(6) -0.024(5)
C214 0.038(7) 0.114(12) 0.066(8) -0.024(8) 0.024(7) 0.010(7)
C215 0.087(15) 0.29(5) 0.088(14) 0.03(2) 0.016(11) 0.041(19)
N4' 0.048(10) 0.16(2) 0.059(8) -0.038(10) -0.001(7) -0.027(9)
N5' 0.086(3) 0.096(3) 0.137(4) -0.021(3) 0.052(3) -0.047(3)
N6' 0.047(2) 0.132(4) 0.080(3) -0.008(3) 0.022(2) -0.002(2)
C21' 0.113(11) 0.148(12) 0.107(9) -0.084(8) 0.050(9) -0.071(10)
C22' 0.139(7) 0.130(6) 0.166(8) -0.046(6) 0.030(6) -0.087(5)
C23' 0.111(6) 0.153(7) 0.238(11) 0.016(8) 0.114(7) -0.043(6)
C24' 0.033(5) 0.161(13) 0.105(9) 0.001(9) 0.026(5) -0.010(6)
C221 0.081(10) 0.28(3) 0.061(8) 0.011(12) 0.007(7) -0.042(13)
C222 0.119(18) 0.28(3) 0.168(19) -0.134(18) 0.072(14) -0.045(16)
C223 0.152(7) 0.102(5) 0.196(8) 0.039(5) 0.074(6) -0.024(5)
C224 0.076(9) 0.20(2) 0.17(2) -0.066(17) -0.026(10) 0.052(12)
C225 0.16(2) 0.190(19) 0.20(2) 0.092(17) 0.103(17) 0.105(17)
C1T 0.072(3) 0.101(4) 0.146(6) 0.068(5) 0.026(4) 0.004(3)
C2T 0.107(5) 0.145(7) 0.146(7) 0.024(6) 0.024(5) -0.014(5)
C3T 0.083(5) 0.218(10) 0.129(7) -0.028(7) 0.028(5) 0.017(5)
C4T 0.099(5) 0.304(14) 0.082(5) -0.019(7) 0.036(4) 0.049(7)
C5T 0.092(5) 0.165(7) 0.100(5) -0.001(5) 0.028(4) 0.026(4)
C6T 0.076(4) 0.079(4) 0.188(8) -0.015(5) -0.006(4) 0.015(3)
C7T 0.128(7) 0.093(5) 0.365(15) -0.029(7) -0.034(8) -0.007(5)
C1S 0.054(7) 0.130(14) 0.064(8) -0.031(10) 0.012(6) -0.002(9)
C2S 0.042(6) 0.167(17) 0.085(11) -0.069(12) 0.009(6) 0.010(9)
C3S 0.079(13) 0.102(9) 0.11(2) -0.065(11) -0.025(10) 0.024(10)
C4S 0.051(8) 0.131(17) 0.078(13) 0.008(12) 0.003(7) 0.001(9)
C5S 0.054(7) 0.068(8) 0.053(7) -0.016(6) 0.017(5) 0.007(6)
C6S 0.053(10) 0.118(10) 0.051(9) -0.020(6) -0.001(6) -0.013(6)
C7S 0.109(10) 0.082(7) 0.092(8) -0.015(6) -0.026(7) 0.010(6)
C1S' 0.071(8) 0.080(8) 0.065(8) -0.017(7) 0.013(6) 0.004(7)
C2S' 0.10(2) 0.138(18) 0.057(11) -0.022(14) 0.021(12) 0.001(16)
C3S' 0.12(3) 0.097(15) 0.077(18) -0.020(14) -0.022(16) -0.033(16)
C4S' 0.058(11) 0.17(2) 0.083(12) 0.006(16) -0.001(9) -0.010(14)
C5S' 0.068(8) 0.090(8) 0.070(7) -0.019(6) 0.007(6) 0.000(7)
C6S' 0.057(8) 0.084(8) 0.054(8) -0.005(6) 0.000(6) 0.010(6)
C7S' 0.090(10) 0.099(10) 0.114(11) -0.007(8) 0.010(8) 0.020(7)

loop_
_atom_type_symbol
_atom_type_description
_atom_type_scat_dispersion_real
_atom_type_scat_dispersion_imag
_atom_type_scat_source
C C 0.0033 0.0016 'International Tables Vol C Tables 4.2.6.8 and 6.1.1.4'
H H 0.0000 0.0000 'International Tables Vol C Tables 4.2.6.8 and 6.1.1.4'
N N 0.0061 0.0033 'International Tables Vol C Tables 4.2.6.8 and 6.1.1.4'
Sn Sn -0.6537 1.4246 'International Tables Vol C Tables 4.2.6.8 and 6.1.1.4'
P P 0.1023 0.0942 'International Tables Vol C Tables 4.2.6.8 and 6.1.1.4'
Na Na 0.0362 0.0249 'International Tables Vol C Tables 4.2.6.8 and 6.1.1.4'

loop_
_geom_angle_atom_site_label_1
_geom_angle_atom_site_label_2
_geom_angle_atom_site_label_3
_geom_angle
_geom_angle_site_symmetry_1
_geom_angle_site_symmetry_3
_geom_angle_publ_flag
P3 Sn1 P1 97.71(3) . . ?
P3 Sn1 Sn2 95.866(18) . . ?
P1 Sn1 Sn2 51.891(19) . . ?
P3 Sn1 Sn3 51.936(18) . . ?
P1 Sn1 Sn3 98.639(19) . . ?
Sn2 Sn1 Sn3 59.169(6) . . ?
P3 Sn1 Na2 110.36(3) . . ?
P1 Sn1 Na2 116.18(4) . . ?
Sn2 Sn1 Na2 68.69(3) . . ?
Sn3 Sn1 Na2 63.59(3) . . ?
P2 Sn2 P1 97.49(3) . . ?
P2 Sn2 Sn3 52.446(19) . . ?
P1 Sn2 Sn3 99.578(19) . . ?
P2 Sn2 Sn1 96.835(18) . . ?
P1 Sn2 Sn1 51.521(18) . . ?
Sn3 Sn2 Sn1 60.668(6) . . ?
P2 Sn2 Na2 110.94(3) . . ?
P1 Sn2 Na2 104.23(3) . . ?
Sn3 Sn2 Na2 59.58(2) . . ?
Sn1 Sn2 Na2 56.29(2) . . ?
P2 Sn3 P3 93.10(2) . . ?
P2 Sn3 Sn2 52.003(19) . . ?
P3 Sn3 Sn2 96.068(19) . . ?
P2 Sn3 Sn1 96.126(19) . . ?
P3 Sn3 Sn1 51.145(18) . . ?
Sn2 Sn3 Sn1 60.163(6) . . ?
P2 Sn3 Na2 117.88(3) . . ?
P3 Sn3 Na2 105.12(3) . . ?
Sn2 Sn3 Na2 67.10(3) . . ?
Sn1 Sn3 Na2 58.68(2) . . ?
P2 Sn3 Na1 50.89(2) . . ?
P3 Sn3 Na1 50.58(2) . . ?
Sn2 Sn3 Na1 88.121(19) . . ?
Sn1 Sn3 Na1 87.330(19) . . ?
Na2 Sn3 Na1 144.50(3) . . ?
C10 P1 Sn1 97.24(10) . . ?
C10 P1 Sn2 94.37(10) . . ?
Sn1 P1 Sn2 76.59(2) . . ?
C20 P2 Sn2 97.48(10) . . ?
C20 P2 Sn3 99.73(10) . . ?
Sn2 P2 Sn3 75.55(2) . . ?
C20 P2 Na1 139.09(10) . . ?
Sn2 P2 Na1 122.95(4) . . ?
Sn3 P2 Na1 85.92(3) . . ?
C30 P3 Sn1 99.38(9) . . ?
C30 P3 Sn3 99.01(10) . . ?
Sn1 P3 Sn3 76.92(2) . . ?
C30 P3 Na1 136.59(10) . . ?
Sn1 P3 Na1 123.57(4) . . ?
Sn3 P3 Na1 86.10(3) . . ?
N3 Na1 N1 108.69(10) . . ?
N3 Na1 N2 74.90(9) . . ?
N1 Na1 N2 73.34(9) . . ?
N3 Na1 P3 108.88(7) . . ?
N1 Na1 P3 97.98(7) . . ?
N2 Na1 P3 171.32(8) . . ?
N3 Na1 P2 107.87(8) . . ?
N1 Na1 P2 141.90(9) . . ?
N2 Na1 P2 106.61(7) . . ?
P3 Na1 P2 79.96(3) . . ?
N3 Na1 Sn3 96.19(7) . . ?
N1 Na1 Sn3 140.05(8) . . ?
N2 Na1 Sn3 145.08(8) . . ?
P3 Na1 Sn3 43.32(2) . . ?
P2 Na1 Sn3 43.18(2) . . ?
N5 Na2 N4' 75.5(8) . . ?
N5 Na2 N6 75.27(17) . . ?
N4' Na2 N6 112.5(5) . . ?
N5 Na2 N4 80.1(8) . . ?
N4' Na2 N4 12.1(11) . . ?
N6 Na2 N4 103.6(6) . . ?
N5 Na2 C21' 49.7(3) . . ?
N4' Na2 C21' 27.9(8) . . ?
N6 Na2 C21' 108.2(3) . . ?
N4 Na2 C21' 36.8(9) . . ?
N5 Na2 C24 47.6(5) . . ?
N4' Na2 C24 107.8(8) . . ?
N6 Na2 C24 29.8(5) . . ?
N4 Na2 C24 104.4(7) . . ?
C21' Na2 C24 90.9(4) . . ?
N5 Na2 Sn1 159.90(15) . . ?
N4' Na2 Sn1 110.9(8) . . ?
N6 Na2 Sn1 116.88(12) . . ?
N4 Na2 Sn1 110.2(8) . . ?
C21' Na2 Sn1 130.7(3) . . ?
C24 Na2 Sn1 138.4(4) . . ?
N5 Na2 Sn3 106.67(14) . . ?
N4' Na2 Sn3 149.3(5) . . ?
N6 Na2 Sn3 97.32(11) . . ?
N4 Na2 Sn3 159.0(6) . . ?
C21' Na2 Sn3 135.6(4) . . ?
C24 Na2 Sn3 94.3(4) . . ?
Sn1 Na2 Sn3 57.73(2) . . ?
N5 Na2 Sn2 106.18(14) . . ?
N4' Na2 Sn2 96.2(5) . . ?
N6 Na2 Sn2 150.26(11) . . ?
N4 Na2 Sn2 105.9(6) . . ?
C21' Na2 Sn2 93.5(3) . . ?
C24 Na2 Sn2 134.4(5) . . ?
Sn1 Na2 Sn2 55.02(2) . . ?
Sn3 Na2 Sn2 53.32(2) . . ?
C112 N1 C111 109.0(3) . . ?
C112 N1 C11 110.8(3) . . ?
C111 N1 C11 111.6(3) . . ?
C112 N1 Na1 113.2(2) . . ?
C111 N1 Na1 103.3(2) . . ?
C11 N1 Na1 108.8(2) . . ?
C12 N2 C113 110.1(3) . . ?
C12 N2 C13 111.5(3) . . ?
C113 N2 C13 110.2(3) . . ?
C12 N2 Na1 108.48(19) . . ?
C113 N2 Na1 109.71(19) . . ?
C13 N2 Na1 106.76(18) . . ?
C114 N3 C115 108.6(3) . . ?
C114 N3 C14 111.5(3) . . ?
C115 N3 C14 110.8(3) . . ?
C114 N3 Na1 111.8(2) . . ?
C115 N3 Na1 110.1(2) . . ?
C14 N3 Na1 104.0(2) . . ?
C19 C10 C15 109.4(3) . . ?
C19 C10 P1 110.9(2) . . ?
C15 C10 P1 112.1(2) . . ?
C16 C15 C10 111.6(3) . . ?
C17 C16 C15 111.5(3) . . ?
C18 C17 C16 111.2(3) . . ?
C17 C18 C19 111.1(3) . . ?
C18 C19 C10 111.7(3) . . ?
C25 C20 C29 110.0(3) . . ?
C25 C20 P2 112.7(2) . . ?
C29 C20 P2 110.1(2) . . ?
C20 C25 C26 111.8(3) . . ?
C27 C26 C25 111.5(3) . . ?
C28 C27 C26 110.6(3) . . ?
C27 C28 C29 111.3(3) . . ?
C20 C29 C28 111.9(3) . . ?
C39 C30 C35 110.0(3) . . ?
C39 C30 P3 110.6(2) . . ?
C35 C30 P3 111.4(2) . . ?
C30 C35 C36 111.7(3) . . ?
C37 C36 C35 110.9(3) . . ?
C38 C37 C36 111.3(3) . . ?
C37 C38 C39 111.1(3) . . ?
C30 C39 C38 112.1(3) . . ?
N1 C11 C12 113.0(3) . . ?
N2 C12 C11 113.3(3) . . ?
N2 C13 C14 112.5(3) . . ?
N3 C14 C13 113.4(3) . . ?
C21 N4 C211 111(2) . . ?
C21 N4 C212 125(3) . . ?
C211 N4 C212 94(3) . . ?
C21 N4 Na2 107(2) . . ?
C211 N4 Na2 118(2) . . ?
C212 N4 Na2 102.4(14) . . ?
C23 N5 C213 110.4(7) . . ?
C23 N5 C22 111.6(7) . . ?
C213 N5 C22 110.9(6) . . ?
C23 N5 Na2 108.1(4) . . ?
C213 N5 Na2 110.1(4) . . ?
C22 N5 Na2 105.6(4) . . ?
C215 N6 C214 124.5(16) . . ?
C215 N6 C24 109.4(15) . . ?
C214 N6 C24 83.9(12) . . ?
C215 N6 Na2 120.6(13) . . ?
C214 N6 Na2 110.4(6) . . ?
C24 N6 Na2 96.2(8) . . ?
N4 C21 C22 117.5(17) . . ?
N5 C22 C21 119.6(6) . . ?
C24 C23 N5 118.7(9) . . ?
C23 C24 N6 125.4(14) . . ?
C23 C24 Na2 83.0(8) . . ?
N6 C24 Na2 54.0(5) . . ?
C222 N4' C21' 102(2) . . ?
C222 N4' C221 113(2) . . ?
C21' N4' C221 108(2) . . ?
C222 N4' Na2 118.0(17) . . ?
C21' N4' Na2 100.7(15) . . ?
C221 N4' Na2 113.1(16) . . ?
N4' C21' Na2 51.4(11) . . ?
C2T C1T C6T 124.0(9) . . ?
C1T C2T C3T 117.7(9) . . ?
C4T C3T C2T 126.3(10) . . ?
C3T C4T C5T 113.5(8) . . ?
C6T C5T C4T 121.5(8) . . ?
C7T C6T C5T 123.5(10) . . ?
C7T C6T C1T 119.4(10) . . ?
C5T C6T C1T 117.0(7) . . ?
C2S C1S C6S 119.7(8) . . ?
C1S C2S C3S 120.6(7) . . ?
C2S C3S C4S 119.5(7) . . ?
C5S C4S C3S 119.2(8) . . ?
C6S C5S C4S 121.6(7) . . ?
C5S C6S C1S 119.4(7) . . ?
C5S C6S C7S 121.0(9) . . ?
C1S C6S C7S 119.6(11) . . ?
C2S' C1S' C6S' 120.1(8) . . ?
C3S' C2S' C1S' 119.7(7) . . ?
C2S' C3S' C4S' 119.9(8) . . ?
C3S' C4S' C5S' 120.0(8) . . ?
C6S' C5S' C4S' 120.6(8) . . ?
C5S' C6S' C1S' 119.5(8) . . ?
C5S' C6S' C7S' 121.6(11) . . ?
C1S' C6S' C7S' 118.9(12) . . ?

loop_
_geom_bond_atom_site_label_1
_geom_bond_atom_site_label_2
_geom_bond_distance
_geom_bond_site_symmetry_2
_geom_bond_publ_flag
Sn1 P3 2.5570(8) . ?
Sn1 P1 2.5611(8) . ?
Sn1 Sn2 3.1824(3) . ?
Sn1 Sn3 3.1983(3) . ?
Sn1 Na2 3.2312(13) . ?
Sn2 P2 2.5636(8) . ?
Sn2 P1 2.5742(8) . ?
Sn2 Sn3 3.1502(3) . ?
Sn2 Na2 3.6186(15) . ?
Sn3 P2 2.5790(8) . ?
Sn3 P3 2.5852(8) . ?
Sn3 Na2 3.3875(13) . ?
Sn3 Na1 3.7591(11) . ?
P1 C10 1.896(3) . ?
P2 C20 1.891(3) . ?
P2 Na1 2.9243(13) . ?
P3 C30 1.888(3) . ?
P3 Na1 2.9105(13) . ?
Na1 N3 2.469(3) . ?
Na1 N1 2.484(3) . ?
Na1 N2 2.494(3) . ?
Na2 N5 2.423(4) . ?
Na2 N4' 2.46(3) . ?
Na2 N6 2.513(4) . ?
Na2 N4 2.53(3) . ?
Na2 C21' 3.087(10) . ?
Na2 C24 3.089(14) . ?
N1 C112 1.464(4) . ?
N1 C111 1.465(5) . ?
N1 C11 1.469(4) . ?
N2 C12 1.469(4) . ?
N2 C113 1.470(4) . ?
N2 C13 1.470(4) . ?
N3 C114 1.454(5) . ?
N3 C115 1.459(4) . ?
N3 C14 1.467(4) . ?
C10 C19 1.529(4) . ?
C10 C15 1.532(4) . ?
C15 C16 1.527(5) . ?
C16 C17 1.524(5) . ?
C17 C18 1.517(5) . ?
C18 C19 1.517(5) . ?
C20 C25 1.516(4) . ?
C20 C29 1.523(4) . ?
C25 C26 1.527(5) . ?
C26 C27 1.523(6) . ?
C27 C28 1.507(6) . ?
C28 C29 1.528(4) . ?
C30 C39 1.525(4) . ?
C30 C35 1.529(4) . ?
C35 C36 1.530(4) . ?
C36 C37 1.516(6) . ?
C37 C38 1.499(6) . ?
C38 C39 1.538(5) . ?
C11 C12 1.518(5) . ?
C13 C14 1.511(5) . ?
N4 C21 1.37(4) . ?
N4 C211 1.42(4) . ?
N4 C212 1.47(5) . ?
N5 C23 1.444(9) . ?
N5 C213 1.445(9) . ?
N5 C22 1.480(9) . ?
N6 C215 1.36(3) . ?
N6 C214 1.50(2) . ?
N6 C24 1.54(2) . ?
C21 C22 1.70(3) . ?
C23 C24 1.24(2) . ?
N4' C222 1.41(4) . ?
N4' C21' 1.47(3) . ?
N4' C221 1.51(2) . ?
C1T C2T 1.255(9) . ?
C1T C6T 1.384(9) . ?
C2T C3T 1.418(11) . ?
C3T C4T 1.277(12) . ?
C4T C5T 1.468(12) . ?
C5T C6T 1.362(10) . ?
C6T C7T 1.331(9) . ?
C1S C2S 1.372(11) . ?
C1S C6S 1.378(11) . ?
C2S C3S 1.373(12) . ?
C3S C4S 1.375(11) . ?
C4S C5S 1.375(12) . ?
C5S C6S 1.352(15) . ?
C6S C7S 1.487(13) . ?
C1S' C2S' 1.372(11) . ?
C1S' C6S' 1.390(11) . ?
C2S' C3S' 1.369(12) . ?
C3S' C4S' 1.372(11) . ?
C4S' C5S' 1.373(12) . ?
C5S' C6S' 1.351(17) . ?
C6S' C7S' 1.472(15) . ?
